data_1558670
loop_
_publ_author_name
'Hill, David R.'
'Abrahamson, Michael J.'
'Lukin, Kirill A.'
'Towne, Timothy B.'
'Engstrom, Kenneth M.'
'Reddy, Rajarathnam E.'
'Kielbus, Angelica B.'
'Pelc, Matthew J.'
'Mei, Jianzhang'
'Nere, Nandkishor K.'
'Chen, Shuang'
'Henry, Rodger'
'Chemburkar, Sanjay'
'Ding, Chen'
'Zhang, Hongqiang'
'Cink, Russell D.'

_publ_section_title
;
 Development of a Large-Scale Route to Glecaprevir: Synthesis of the Side
 Chain and Final Assembly
;
_journal_name_full 'Organic Process Research &amp; Development'
_journal_paper_doi 10.1021/acs.oprd.0c00245
_journal_year 2020
_chemical_absolute_configuration ad
_chemical_formula_sum 'C20 H33 F2 N O4'
_chemical_formula_weight 389.47
_space_group_crystal_system triclinic
_space_group_IT_number 1
_space_group_name_Hall 'P 1'
_space_group_name_H-M_alt 'P 1'
_atom_sites_solution_hydrogens geom
_audit_creation_method SHELXL-2013
_cell_angle_alpha 106.432(4)
_cell_angle_beta 94.759(4)
_cell_angle_gamma 90.868(4)
_cell_formula_units_Z 2
_cell_length_a 8.6196(7)
_cell_length_b 10.2451(7)
_cell_length_c 12.2006(8)
_cell_measurement_reflns_used 3465
_cell_measurement_temperature 100(2)
_cell_measurement_theta_max 60.6915
_cell_measurement_theta_min 3.793
_cell_volume 1029.01(13)
_computing_cell_refinement 'Apex2 v2.4-3 (Bruker, 2012)'
_computing_data_collection 'Apex2 v2.4-3 (Bruker, 2012)'
_computing_data_reduction 'Apex2 v2.4-3 (Bruker, 2012)'
_computing_molecular_graphics 'ORTEP-3 for Windows v2.01'
_computing_publication_material 'SHELXL-97 (Sheldrick, 2008)'
_computing_structure_refinement 'SHELXL-97 (Sheldrick, 2008)'
_computing_structure_solution 'SHELXS-97 (Sheldrick, 2008)'
_diffrn_ambient_temperature 100(2)
_diffrn_measured_fraction_theta_full 0.812
_diffrn_measured_fraction_theta_max 0.905
_diffrn_measurement_device_type CCD
_diffrn_measurement_method 'omega-phi scan'
_diffrn_radiation_type CuK\a
_diffrn_radiation_wavelength 1.54178
_diffrn_reflns_av_R_equivalents 0.0491
_diffrn_reflns_av_unetI/netI 0.0730
_diffrn_reflns_Laue_measured_fraction_full 0.812
_diffrn_reflns_Laue_measured_fraction_max 0.905
_diffrn_reflns_limit_h_max 9
_diffrn_reflns_limit_h_min -9
_diffrn_reflns_limit_k_max 11
_diffrn_reflns_limit_k_min -11
_diffrn_reflns_limit_l_max 13
_diffrn_reflns_limit_l_min -12
_diffrn_reflns_number 11343
_diffrn_reflns_point_group_measured_fraction_full 0.713
_diffrn_reflns_point_group_measured_fraction_max 0.794
_diffrn_reflns_theta_full 67.679
_diffrn_reflns_theta_max 63.112
_diffrn_reflns_theta_min 3.793
_diffrn_source 'sealed tube'
_exptl_absorpt_coefficient_mu 0.817
_exptl_absorpt_correction_T_max 0.960
_exptl_absorpt_correction_T_min 0.854
_exptl_absorpt_correction_type multi-scan
_exptl_crystal_colour colourless
_exptl_crystal_density_diffrn 1.257
_exptl_crystal_density_meas ?
_exptl_crystal_description fragment
_exptl_crystal_F_000 420
_exptl_crystal_size_max 0.200
_exptl_crystal_size_mid 0.100
_exptl_crystal_size_min 0.050
_refine_diff_density_max 0.193
_refine_diff_density_min -0.249
_refine_diff_density_rms 0.050
_refine_ls_abs_structure_details
;
 Flack x determined using 1441 quotients [(I+)-(I-)]/[(I+)+(I-)]
 (Parsons and Flack (2004), Acta Cryst. A60, s61).
;
_refine_ls_abs_structure_Flack 0.20(14)
_refine_ls_extinction_method none
_refine_ls_goodness_of_fit_ref 1.050
_refine_ls_hydrogen_treatment constr
_refine_ls_matrix_type full
_refine_ls_number_parameters 497
_refine_ls_number_reflns 5311
_refine_ls_number_restraints 3
_refine_ls_restrained_S_all 1.050
_refine_ls_R_factor_all 0.0796
_refine_ls_R_factor_gt 0.0493
_refine_ls_shift/su_max 0.013
_refine_ls_shift/su_mean 0.002
_refine_ls_structure_factor_coef Fsqd
_refine_ls_weighting_details
;
 w=1/[\s^2^(Fo^2^)+(0.0607P)^2^+0.1211P]
 where P=(Fo^2^+2Fc^2^)/3
;
_refine_ls_weighting_scheme calc
_refine_ls_wR_factor_gt 0.1142
_refine_ls_wR_factor_ref 0.1285
_reflns_Friedel_coverage 0.756
_reflns_Friedel_fraction_full 0.614
_reflns_Friedel_fraction_max 0.684
_reflns_number_gt 3809
_reflns_number_total 5311
_reflns_threshold_expression 'I > 2\s(I)'
_cod_data_source_file op0c00245_si_002.cif
_cod_data_source_block Compound19a
_cod_depositor_comments
;
The following automatic conversions were performed:

data item '_exptl_crystal_density_meas' value 'none' was changed to
'?' -- the value is perceived as not measured.

Automatic conversion script
Id: cif_fix_values 7556 2019-12-06 15:28:31Z antanas 
;
_cod_database_code 1558670
_shelx_space_group_comment
;
The symmetry employed for this shelxl refinement is uniquely defined
by the following loop, which should always be used as a source of
symmetry information in preference to the above space-group names.
They are only intended as comments.
;
_shelxl_version_number 2013-2

loop_
_space_group_symop_operation_xyz
'x, y, z'

loop_
_atom_site_label
_atom_site_type_symbol
_atom_site_fract_x
_atom_site_fract_y
_atom_site_fract_z
_atom_site_U_iso_or_equiv
_atom_site_adp_type
_atom_site_occupancy
_atom_site_site_symmetry_order
_atom_site_calc_flag
_atom_site_refinement_flags_posn
_atom_site_refinement_flags_adp
_atom_site_refinement_flags_occupancy
_atom_site_disorder_assembly
_atom_site_disorder_group
F1 F 0.9775(5) 0.3261(4) 0.9263(3) 0.0531(11) Uani 1 1 d . . . . .
F2 F 0.8254(4) 0.4966(4) 0.9783(3) 0.0495(10) Uani 1 1 d . . . . .
O1 O 0.8832(5) 0.4593(5) 0.5659(4) 0.0390(12) Uani 1 1 d . . . . .
O2 O 0.7152(5) 0.6279(4) 0.5995(4) 0.0340(11) Uani 1 1 d . . . . .
O3 O 0.5809(6) 0.6553(5) 0.8504(4) 0.0494(14) Uani 1 1 d . . . . .
O4 O 0.8305(6) 0.7323(4) 0.8800(4) 0.0469(13) Uani 1 1 d . . . . .
C1 C 0.9391(8) 0.4489(7) 0.9067(6) 0.0421(18) Uani 1 1 d . . . . .
H1 H 1.0301 0.5125 0.9269 0.051 Uiso 1 1 calc R U . . .
C2 C 0.8836(8) 0.4255(6) 0.7860(5) 0.0312(17) Uani 1 1 d . . . . .
H2 H 0.9590 0.3842 0.7317 0.037 Uiso 1 1 calc R U . . .
C3 C 0.7162(7) 0.3797(6) 0.7454(6) 0.0338(16) Uani 1 1 d . . . . .
H3A H 0.6469 0.3737 0.8027 0.041 Uiso 1 1 calc R U . . .
H3B H 0.6953 0.3117 0.6718 0.041 Uiso 1 1 calc R U . . .
C4 C 0.7748(7) 0.5199(6) 0.7460(5) 0.0282(16) Uani 1 1 d . . . . .
C5 C 0.7961(8) 0.5375(7) 0.6270(6) 0.0349(17) Uani 1 1 d . . . . .
C6 C 0.7169(10) 0.6402(7) 0.8299(6) 0.0365(18) Uani 1 1 d . . . . .
C7 C 0.8035(18) 0.8550(17) 0.9722(13) 0.048(4) Uani 0.725(12) 1 d . . P A 1
H7A H 0.8967 0.8809 1.0249 0.057 Uiso 0.725(12) 1 calc R U P A 1
H7B H 0.7194 0.8366 1.0146 0.057 Uiso 0.725(12) 1 calc R U P A 1
C8 C 0.7627(14) 0.9672(11) 0.9226(10) 0.056(3) Uani 0.725(12) 1 d . . P A 1
H8A H 0.8497 0.9904 0.8866 0.084 Uiso 0.725(12) 1 calc R U P A 1
H8B H 0.7371 1.0452 0.9824 0.084 Uiso 0.725(12) 1 calc R U P A 1
H8C H 0.6746 0.9389 0.8666 0.084 Uiso 0.725(12) 1 calc R U P A 1
C7' C 0.737(5) 0.852(5) 0.947(4) 0.048(4) Uani 0.275(12) 1 d . . P A 2
H7'1 H 0.6936 0.8328 1.0118 0.057 Uiso 0.275(12) 1 calc R U P A 2
H7'2 H 0.6543 0.8756 0.8977 0.057 Uiso 0.275(12) 1 calc R U P A 2
C8' C 0.870(4) 0.964(3) 0.985(3) 0.056(3) Uani 0.275(12) 1 d . . P A 2
H8'1 H 0.9533 0.9339 1.0285 0.084 Uiso 0.275(12) 1 calc R U P A 2
H8'2 H 0.8311 1.0464 1.0319 0.084 Uiso 0.275(12) 1 calc R U P A 2
H8'3 H 0.9092 0.9808 0.9186 0.084 Uiso 0.275(12) 1 calc R U P A 2
F3 F 0.2641(6) 0.9959(4) 0.0370(4) 0.0652(13) Uani 1 1 d . . . . .
F4 F 0.4951(5) 0.9781(4) 0.1172(4) 0.0611(12) Uani 1 1 d . . . . .
O5 O 0.2363(5) 0.8383(4) 0.3919(4) 0.0374(12) Uani 1 1 d . . . . .
O6 O 0.4073(5) 0.6717(4) 0.3627(4) 0.0361(11) Uani 1 1 d . . . . .
O7 O 0.5383(6) 0.6372(5) 0.1401(4) 0.0528(14) Uani 1 1 d . . . . .
O8 O 0.3110(5) 0.5450(5) 0.0487(4) 0.0481(14) Uani 1 1 d . . . . .
C9 C 0.3552(9) 0.9084(7) 0.0801(6) 0.0476(19) Uani 1 1 d . . . . .
H9 H 0.3680 0.8235 0.0201 0.057 Uiso 1 1 calc R U . . .
C10 C 0.2824(8) 0.8809(7) 0.1774(6) 0.0367(17) Uani 1 1 d . . . . .
H10 H 0.2769 0.9599 0.2445 0.044 Uiso 1 1 calc R U . . .
C11 C 0.1480(8) 0.7793(6) 0.1531(6) 0.0390(17) Uani 1 1 d . . . . .
H11A H 0.1156 0.7322 0.0734 0.047 Uiso 1 1 calc R U . . .
H11B H 0.0639 0.7992 0.2027 0.047 Uiso 1 1 calc R U . . .
C12 C 0.3027(7) 0.7443(6) 0.2033(5) 0.0294(16) Uani 1 1 d . . . . .
C13 C 0.3158(8) 0.7539(6) 0.3297(6) 0.0329(17) Uani 1 1 d . . . . .
C14 C 0.3997(10) 0.6395(7) 0.1290(6) 0.0333(17) Uani 1 1 d . . . . .
C15 C 0.3893(10) 0.4323(7) -0.0232(8) 0.059(2) Uani 1 1 d . . . . .
H15A H 0.4984 0.4577 -0.0225 0.071 Uiso 1 1 calc R U . . .
H15B H 0.3425 0.4106 -0.1016 0.071 Uiso 1 1 calc R U . . .
C16 C 0.3756(9) 0.3100(7) 0.0208(7) 0.051(2) Uani 1 1 d . . . . .
H16A H 0.4164 0.3335 0.0999 0.076 Uiso 1 1 calc R U . . .
H16B H 0.4337 0.2376 -0.0234 0.076 Uiso 1 1 calc R U . . .
H16C H 0.2680 0.2807 0.0142 0.076 Uiso 1 1 calc R U . . .
N1 N 0.7387(6) 0.6704(5) 0.3820(4) 0.0289(13) Uani 1 1 d . . . . .
H1A H 0.6284 0.6715 0.3590 0.035 Uiso 1 1 calc R U . . .
H1B H 0.7483 0.6469 0.4538 0.035 Uiso 1 1 calc R U . . .
C17 C 0.8091(7) 0.8123(6) 0.4030(5) 0.0284(16) Uani 1 1 d . . . . .
H17 H 0.9225 0.8082 0.4152 0.034 Uiso 1 1 calc R U . . .
C18 C 0.7517(9) 0.9038(7) 0.5117(6) 0.0459(19) Uani 1 1 d . . . . .
H18A H 0.7784 0.8664 0.5752 0.055 Uiso 1 1 calc R U . . .
H18B H 0.6392 0.9078 0.5021 0.055 Uiso 1 1 calc R U . . .
C19 C 0.8257(9) 1.0470(6) 0.5383(6) 0.048(2) Uani 1 1 d . . . . .
H19A H 0.7856 1.1052 0.6066 0.058 Uiso 1 1 calc R U . . .
H19B H 0.9375 1.0436 0.5537 0.058 Uiso 1 1 calc R U . . .
C20 C 0.7912(9) 1.1070(7) 0.4391(6) 0.0432(19) Uani 1 1 d . . . . .
H20A H 0.8451 1.1952 0.4560 0.052 Uiso 1 1 calc R U . . .
H20B H 0.6803 1.1200 0.4290 0.052 Uiso 1 1 calc R U . . .
C21 C 0.8438(9) 1.0127(6) 0.3287(6) 0.0418(18) Uani 1 1 d . . . . .
H21A H 0.8141 1.0494 0.2653 0.050 Uiso 1 1 calc R U . . .
H21B H 0.9564 1.0089 0.3359 0.050 Uiso 1 1 calc R U . . .
C22 C 0.7719(8) 0.8691(6) 0.3029(6) 0.0344(17) Uani 1 1 d . . . . .
H22A H 0.6598 0.8711 0.2878 0.041 Uiso 1 1 calc R U . . .
H22B H 0.8123 0.8107 0.2349 0.041 Uiso 1 1 calc R U . . .
C23 C 0.8104(7) 0.5588(6) 0.2915(6) 0.0289(16) Uani 1 1 d . . . . .
H23 H 0.8017 0.5821 0.2187 0.035 Uiso 1 1 calc R U . . .
C24 C 0.9807(7) 0.5442(6) 0.3259(6) 0.0327(17) Uani 1 1 d . . . . .
H24A H 1.0385 0.6290 0.3346 0.039 Uiso 1 1 calc R U . . .
H24B H 0.9914 0.5235 0.3990 0.039 Uiso 1 1 calc R U . . .
C25 C 1.0456(8) 0.4310(6) 0.2349(6) 0.0346(17) Uani 1 1 d . . . . .
H25A H 1.1537 0.4198 0.2586 0.042 Uiso 1 1 calc R U . . .
H25B H 1.0427 0.4562 0.1639 0.042 Uiso 1 1 calc R U . . .
C26 C 0.9541(8) 0.2951(6) 0.2133(6) 0.0372(18) Uani 1 1 d . . . . .
H26A H 0.9942 0.2275 0.1502 0.045 Uiso 1 1 calc R U . . .
H26B H 0.9680 0.2634 0.2811 0.045 Uiso 1 1 calc R U . . .
C27 C 0.7811(8) 0.3110(7) 0.1845(6) 0.0369(18) Uani 1 1 d . . . . .
H27A H 0.7243 0.2266 0.1790 0.044 Uiso 1 1 calc R U . . .
H27B H 0.7660 0.3291 0.1106 0.044 Uiso 1 1 calc R U . . .
C28 C 0.7158(7) 0.4278(6) 0.2764(6) 0.0322(16) Uani 1 1 d . . . . .
H28A H 0.6078 0.4397 0.2533 0.039 Uiso 1 1 calc R U . . .
H28B H 0.7201 0.4055 0.3487 0.039 Uiso 1 1 calc R U . . .
N2 N 0.3872(6) 0.6230(5) 0.5702(4) 0.0296(13) Uani 1 1 d . . . . .
H2A H 0.3801 0.6512 0.5005 0.036 Uiso 1 1 calc R U . . .
H2B H 0.4970 0.6164 0.5920 0.036 Uiso 1 1 calc R U . . .
C29 C 0.3241(7) 0.7355(6) 0.6637(6) 0.0300(16) Uani 1 1 d . . . . .
H29 H 0.3433 0.7142 0.7369 0.036 Uiso 1 1 calc R U . . .
C30 C 0.1507(7) 0.7488(6) 0.6403(6) 0.0333(17) Uani 1 1 d . . . . .
H30A H 0.0957 0.6643 0.6370 0.040 Uiso 1 1 calc R U . . .
H30B H 0.1291 0.7675 0.5670 0.040 Uiso 1 1 calc R U . . .
C31 C 0.0948(8) 0.8658(6) 0.7367(6) 0.0390(18) Uani 1 1 d . . . . .
H31A H -0.0158 0.8763 0.7209 0.047 Uiso 1 1 calc R U . . .
H31B H 0.1101 0.8435 0.8089 0.047 Uiso 1 1 calc R U . . .
C32 C 0.1827(8) 0.9988(7) 0.7470(6) 0.0409(19) Uani 1 1 d . . . . .
H32A H 0.1490 1.0695 0.8109 0.049 Uiso 1 1 calc R U . . .
H32B H 0.1592 1.0259 0.6776 0.049 Uiso 1 1 calc R U . . .
C33 C 0.3571(9) 0.9840(7) 0.7657(6) 0.0417(18) Uani 1 1 d . . . . .
H33A H 0.3818 0.9673 0.8394 0.050 Uiso 1 1 calc R U . . .
H33B H 0.4111 1.0683 0.7670 0.050 Uiso 1 1 calc R U . . .
C34 C 0.4135(8) 0.8676(6) 0.6715(6) 0.0348(17) Uani 1 1 d . . . . .
H34A H 0.3985 0.8883 0.5986 0.042 Uiso 1 1 calc R U . . .
H34B H 0.5239 0.8571 0.6878 0.042 Uiso 1 1 calc R U . . .
C35 C 0.3120(7) 0.4830(6) 0.5421(5) 0.0301(16) Uani 1 1 d . . . . .
H35 H 0.2064 0.4852 0.5063 0.036 Uiso 1 1 calc R U . . .
C36 C 0.4054(8) 0.3866(6) 0.4551(6) 0.0326(16) Uani 1 1 d . . . . .
H36A H 0.5123 0.3881 0.4874 0.039 Uiso 1 1 calc R U . . .
H36B H 0.4061 0.4176 0.3869 0.039 Uiso 1 1 calc R U . . .
C37 C 0.3363(8) 0.2407(7) 0.4217(6) 0.0377(18) Uani 1 1 d . . . . .
H37A H 0.2328 0.2375 0.3829 0.045 Uiso 1 1 calc R U . . .
H37B H 0.4007 0.1812 0.3689 0.045 Uiso 1 1 calc R U . . .
C38 C 0.3269(8) 0.1905(7) 0.5273(6) 0.0410(18) Uani 1 1 d . . . . .
H38A H 0.4311 0.1847 0.5618 0.049 Uiso 1 1 calc R U . . .
H38B H 0.2770 0.1002 0.5049 0.049 Uiso 1 1 calc R U . . .
C39 C 0.2331(8) 0.2886(6) 0.6154(6) 0.0368(17) Uani 1 1 d . . . . .
H39A H 0.1261 0.2868 0.5832 0.044 Uiso 1 1 calc R U . . .
H39B H 0.2327 0.2578 0.6836 0.044 Uiso 1 1 calc R U . . .
C40 C 0.3007(8) 0.4340(6) 0.6487(6) 0.0328(16) Uani 1 1 d . . . . .
H40A H 0.4035 0.4381 0.6887 0.039 Uiso 1 1 calc R U . . .
H40B H 0.2349 0.4934 0.7003 0.039 Uiso 1 1 calc R U . . .

loop_
_atom_site_aniso_label
_atom_site_aniso_U_11
_atom_site_aniso_U_22
_atom_site_aniso_U_33
_atom_site_aniso_U_23
_atom_site_aniso_U_13
_atom_site_aniso_U_12
F1 0.066(3) 0.051(2) 0.049(3) 0.024(2) 0.005(2) 0.016(2)
F2 0.059(3) 0.054(2) 0.041(2) 0.0190(19) 0.014(2) 0.011(2)
O1 0.048(3) 0.040(3) 0.030(3) 0.008(2) 0.015(2) 0.005(2)
O2 0.036(3) 0.034(3) 0.037(3) 0.018(2) 0.006(2) 0.003(2)
O3 0.043(3) 0.068(4) 0.042(3) 0.020(3) 0.014(2) 0.018(3)
O4 0.070(4) 0.024(3) 0.044(3) 0.001(2) 0.022(3) -0.004(3)
C1 0.053(5) 0.037(4) 0.044(5) 0.017(3) 0.019(4) 0.008(4)
C2 0.030(4) 0.038(4) 0.027(4) 0.010(3) 0.004(3) 0.007(3)
C3 0.033(4) 0.030(3) 0.043(4) 0.019(3) 0.004(3) -0.002(3)
C4 0.033(4) 0.025(3) 0.029(4) 0.011(3) 0.006(3) 0.001(3)
C5 0.039(5) 0.033(4) 0.033(5) 0.009(4) 0.007(3) -0.011(4)
C6 0.045(5) 0.032(4) 0.038(5) 0.019(4) 0.008(4) 0.005(4)
C7 0.068(13) 0.040(5) 0.029(9) 0.000(6) 0.003(7) 0.008(9)
C8 0.070(9) 0.036(5) 0.061(9) 0.006(6) 0.024(6) 0.017(6)
C7' 0.068(13) 0.040(5) 0.029(9) 0.000(6) 0.003(7) 0.008(9)
C8' 0.070(9) 0.036(5) 0.061(9) 0.006(6) 0.024(6) 0.017(6)
F3 0.095(3) 0.061(3) 0.055(3) 0.036(2) 0.019(2) 0.022(2)
F4 0.072(3) 0.055(2) 0.068(3) 0.031(2) 0.026(2) -0.004(2)
O5 0.048(3) 0.031(3) 0.035(3) 0.012(2) 0.011(2) 0.002(2)
O6 0.041(3) 0.033(3) 0.037(3) 0.015(2) 0.004(2) 0.001(2)
O7 0.040(3) 0.058(3) 0.047(3) -0.003(3) -0.002(2) 0.005(3)
O8 0.039(3) 0.042(3) 0.057(4) -0.001(3) 0.019(3) -0.005(2)
C9 0.066(6) 0.042(4) 0.045(5) 0.025(4) 0.014(4) 0.005(4)
C10 0.047(5) 0.030(4) 0.037(4) 0.015(3) 0.008(3) -0.004(3)
C11 0.039(4) 0.036(4) 0.038(4) 0.005(3) -0.005(3) 0.010(3)
C12 0.037(4) 0.023(3) 0.029(4) 0.009(3) 0.005(3) -0.003(3)
C13 0.039(5) 0.026(4) 0.034(5) 0.011(4) 0.000(3) -0.011(4)
C14 0.046(5) 0.029(4) 0.024(4) 0.008(3) 0.000(3) -0.004(4)
C15 0.060(6) 0.033(4) 0.072(6) -0.012(4) 0.030(4) 0.000(4)
C16 0.053(5) 0.037(4) 0.051(5) -0.005(4) 0.000(4) 0.008(4)
N1 0.035(3) 0.025(3) 0.028(3) 0.009(3) 0.005(2) -0.002(2)
C17 0.029(4) 0.021(3) 0.035(4) 0.008(3) 0.005(3) -0.002(3)
C18 0.060(5) 0.032(4) 0.051(5) 0.016(4) 0.016(4) -0.002(4)
C19 0.072(6) 0.024(4) 0.049(5) 0.009(4) 0.009(4) 0.004(4)
C20 0.047(5) 0.028(4) 0.058(5) 0.017(4) 0.002(4) -0.003(3)
C21 0.049(5) 0.030(4) 0.049(5) 0.016(4) 0.007(4) -0.005(3)
C22 0.042(4) 0.032(4) 0.034(4) 0.018(3) 0.004(3) -0.002(3)
C23 0.034(4) 0.027(4) 0.027(4) 0.008(3) 0.009(3) 0.005(3)
C24 0.031(4) 0.029(4) 0.041(4) 0.015(3) 0.004(3) -0.005(3)
C25 0.035(4) 0.034(4) 0.037(4) 0.012(3) 0.006(3) 0.002(3)
C26 0.042(5) 0.031(4) 0.039(5) 0.010(3) 0.009(3) -0.002(3)
C27 0.045(5) 0.027(4) 0.039(5) 0.011(3) 0.004(3) -0.002(3)
C28 0.032(4) 0.032(4) 0.034(4) 0.011(3) 0.006(3) -0.003(3)
N2 0.036(4) 0.024(3) 0.031(3) 0.010(3) 0.005(3) 0.001(3)
C29 0.031(4) 0.025(4) 0.034(4) 0.008(3) 0.008(3) -0.004(3)
C30 0.035(4) 0.033(4) 0.030(4) 0.006(3) 0.001(3) 0.000(3)
C31 0.039(5) 0.033(4) 0.047(5) 0.013(4) 0.009(3) 0.003(3)
C32 0.040(5) 0.031(4) 0.053(5) 0.010(4) 0.012(3) 0.013(3)
C33 0.051(5) 0.029(4) 0.042(5) 0.005(3) 0.010(3) -0.003(3)
C34 0.041(5) 0.030(4) 0.033(4) 0.007(3) 0.009(3) 0.001(3)
C35 0.030(4) 0.032(4) 0.032(4) 0.016(3) 0.005(3) -0.004(3)
C36 0.040(4) 0.027(4) 0.031(4) 0.008(3) 0.008(3) 0.003(3)
C37 0.038(4) 0.035(4) 0.038(5) 0.005(3) 0.006(3) -0.002(3)
C38 0.046(5) 0.036(4) 0.046(5) 0.017(4) 0.014(4) 0.002(4)
C39 0.039(4) 0.031(4) 0.043(5) 0.012(3) 0.013(3) 0.004(3)
C40 0.040(4) 0.029(4) 0.034(4) 0.015(3) 0.009(3) 0.000(3)

loop_
_atom_type_symbol
_atom_type_description
_atom_type_scat_dispersion_real
_atom_type_scat_dispersion_imag
_atom_type_scat_source
C C 0.0181 0.0091 'International Tables Vol C Tables 4.2.6.8 and 6.1.1.4'
H H 0.0000 0.0000 'International Tables Vol C Tables 4.2.6.8 and 6.1.1.4'
N N 0.0311 0.0180 'International Tables Vol C Tables 4.2.6.8 and 6.1.1.4'
O O 0.0492 0.0322 'International Tables Vol C Tables 4.2.6.8 and 6.1.1.4'
F F 0.0727 0.0534 'International Tables Vol C Tables 4.2.6.8 and 6.1.1.4'

loop_
_geom_angle_atom_site_label_1
_geom_angle_atom_site_label_2
_geom_angle_atom_site_label_3
_geom_angle
_geom_angle_site_symmetry_1
_geom_angle_site_symmetry_3
_geom_angle_publ_flag
C6 O4 C7 122.0(8) . . ?
C6 O4 C7' 101.3(18) . . ?
F2 C1 F1 104.5(5) . . ?
F2 C1 C2 112.2(6) . . ?
F1 C1 C2 109.5(5) . . ?
F2 C1 H1 110.2 . . ?
F1 C1 H1 110.2 . . ?
C2 C1 H1 110.2 . . ?
C1 C2 C4 122.3(5) . . ?
C1 C2 C3 119.9(6) . . ?
C4 C2 C3 60.2(4) . . ?
C1 C2 H2 114.6 . . ?
C4 C2 H2 114.6 . . ?
C3 C2 H2 114.6 . . ?
C2 C3 C4 59.8(4) . . ?
C2 C3 H3A 117.8 . . ?
C4 C3 H3A 117.8 . . ?
C2 C3 H3B 117.8 . . ?
C4 C3 H3B 117.8 . . ?
H3A C3 H3B 114.9 . . ?
C6 C4 C2 120.5(5) . . ?
C6 C4 C3 118.3(6) . . ?
C2 C4 C3 60.0(4) . . ?
C6 C4 C5 115.4(5) . . ?
C2 C4 C5 116.3(5) . . ?
C3 C4 C5 115.1(5) . . ?
O1 C5 O2 126.5(6) . . ?
O1 C5 C4 117.7(6) . . ?
O2 C5 C4 115.6(6) . . ?
O3 C6 O4 123.2(7) . . ?
O3 C6 C4 124.6(7) . . ?
O4 C6 C4 112.2(6) . . ?
O4 C7 C8 109.6(11) . . ?
O4 C7 H7A 109.7 . . ?
C8 C7 H7A 109.7 . . ?
O4 C7 H7B 109.7 . . ?
C8 C7 H7B 109.7 . . ?
H7A C7 H7B 108.2 . . ?
C7 C8 H8A 109.5 . . ?
C7 C8 H8B 109.5 . . ?
H8A C8 H8B 109.5 . . ?
C7 C8 H8C 109.5 . . ?
H8A C8 H8C 109.5 . . ?
H8B C8 H8C 109.5 . . ?
O4 C7' C8' 99(3) . . ?
O4 C7' H7'1 112.0 . . ?
C8' C7' H7'1 112.0 . . ?
O4 C7' H7'2 112.0 . . ?
C8' C7' H7'2 112.0 . . ?
H7'1 C7' H7'2 109.6 . . ?
C7' C8' H8'1 109.5 . . ?
C7' C8' H8'2 109.5 . . ?
H8'1 C8' H8'2 109.5 . . ?
C7' C8' H8'3 109.5 . . ?
H8'1 C8' H8'3 109.5 . . ?
H8'2 C8' H8'3 109.5 . . ?
C14 O8 C15 117.4(6) . . ?
F4 C9 F3 104.7(5) . . ?
F4 C9 C10 110.4(6) . . ?
F3 C9 C10 109.2(6) . . ?
F4 C9 H9 110.8 . . ?
F3 C9 H9 110.8 . . ?
C10 C9 H9 110.8 . . ?
C9 C10 C11 119.1(6) . . ?
C9 C10 C12 120.3(6) . . ?
C11 C10 C12 59.9(4) . . ?
C9 C10 H10 115.4 . . ?
C11 C10 H10 115.4 . . ?
C12 C10 H10 115.4 . . ?
C10 C11 C12 61.1(4) . . ?
C10 C11 H11A 117.7 . . ?
C12 C11 H11A 117.7 . . ?
C10 C11 H11B 117.7 . . ?
C12 C11 H11B 117.7 . . ?
H11A C11 H11B 114.8 . . ?
C14 C12 C13 116.4(5) . . ?
C14 C12 C11 119.5(6) . . ?
C13 C12 C11 116.6(6) . . ?
C14 C12 C10 118.8(5) . . ?
C13 C12 C10 114.2(5) . . ?
C11 C12 C10 59.0(4) . . ?
O5 C13 O6 125.8(6) . . ?
O5 C13 C12 117.4(6) . . ?
O6 C13 C12 116.8(6) . . ?
O7 C14 O8 122.9(7) . . ?
O7 C14 C12 125.2(6) . . ?
O8 C14 C12 111.8(6) . . ?
O8 C15 C16 109.6(6) . . ?
O8 C15 H15A 109.7 . . ?
C16 C15 H15A 109.7 . . ?
O8 C15 H15B 109.8 . . ?
C16 C15 H15B 109.8 . . ?
H15A C15 H15B 108.2 . . ?
C15 C16 H16A 109.5 . . ?
C15 C16 H16B 109.5 . . ?
H16A C16 H16B 109.5 . . ?
C15 C16 H16C 109.5 . . ?
H16A C16 H16C 109.5 . . ?
H16B C16 H16C 109.5 . . ?
C17 N1 C23 115.5(5) . . ?
C17 N1 H1A 108.4 . . ?
C23 N1 H1A 108.4 . . ?
C17 N1 H1B 108.4 . . ?
C23 N1 H1B 108.4 . . ?
H1A N1 H1B 107.5 . . ?
C22 C17 N1 112.4(5) . . ?
C22 C17 C18 110.9(5) . . ?
N1 C17 C18 108.7(5) . . ?
C22 C17 H17 108.3 . . ?
N1 C17 H17 108.3 . . ?
C18 C17 H17 108.2 . . ?
C17 C18 C19 110.2(6) . . ?
C17 C18 H18A 109.6 . . ?
C19 C18 H18A 109.6 . . ?
C17 C18 H18B 109.6 . . ?
C19 C18 H18B 109.6 . . ?
H18A C18 H18B 108.1 . . ?
C20 C19 C18 111.2(6) . . ?
C20 C19 H19A 109.4 . . ?
C18 C19 H19A 109.4 . . ?
C20 C19 H19B 109.4 . . ?
C18 C19 H19B 109.4 . . ?
H19A C19 H19B 108.0 . . ?
C19 C20 C21 110.4(5) . . ?
C19 C20 H20A 109.6 . . ?
C21 C20 H20A 109.6 . . ?
C19 C20 H20B 109.6 . . ?
C21 C20 H20B 109.6 . . ?
H20A C20 H20B 108.1 . . ?
C22 C21 C20 111.8(6) . . ?
C22 C21 H21A 109.3 . . ?
C20 C21 H21A 109.3 . . ?
C22 C21 H21B 109.3 . . ?
C20 C21 H21B 109.3 . . ?
H21A C21 H21B 107.9 . . ?
C17 C22 C21 110.4(5) . . ?
C17 C22 H22A 109.6 . . ?
C21 C22 H22A 109.6 . . ?
C17 C22 H22B 109.6 . . ?
C21 C22 H22B 109.6 . . ?
H22A C22 H22B 108.1 . . ?
C24 C23 C28 111.5(5) . . ?
C24 C23 N1 111.4(5) . . ?
C28 C23 N1 107.3(5) . . ?
C24 C23 H23 108.9 . . ?
C28 C23 H23 108.9 . . ?
N1 C23 H23 108.9 . . ?
C25 C24 C23 109.4(5) . . ?
C25 C24 H24A 109.8 . . ?
C23 C24 H24A 109.8 . . ?
C25 C24 H24B 109.8 . . ?
C23 C24 H24B 109.8 . . ?
H24A C24 H24B 108.2 . . ?
C24 C25 C26 112.3(5) . . ?
C24 C25 H25A 109.1 . . ?
C26 C25 H25A 109.1 . . ?
C24 C25 H25B 109.1 . . ?
C26 C25 H25B 109.1 . . ?
H25A C25 H25B 107.9 . . ?
C27 C26 C25 110.8(6) . . ?
C27 C26 H26A 109.5 . . ?
C25 C26 H26A 109.5 . . ?
C27 C26 H26B 109.5 . . ?
C25 C26 H26B 109.5 . . ?
H26A C26 H26B 108.1 . . ?
C26 C27 C28 111.5(6) . . ?
C26 C27 H27A 109.3 . . ?
C28 C27 H27A 109.3 . . ?
C26 C27 H27B 109.3 . . ?
C28 C27 H27B 109.3 . . ?
H27A C27 H27B 108.0 . . ?
C23 C28 C27 109.9(5) . . ?
C23 C28 H28A 109.7 . . ?
C27 C28 H28A 109.7 . . ?
C23 C28 H28B 109.7 . . ?
C27 C28 H28B 109.7 . . ?
H28A C28 H28B 108.2 . . ?
C35 N2 C29 118.1(5) . . ?
C35 N2 H2A 107.8 . . ?
C29 N2 H2A 107.8 . . ?
C35 N2 H2B 107.8 . . ?
C29 N2 H2B 107.8 . . ?
H2A N2 H2B 107.1 . . ?
C30 C29 N2 111.7(5) . . ?
C30 C29 C34 111.1(5) . . ?
N2 C29 C34 107.9(5) . . ?
C30 C29 H29 108.7 . . ?
N2 C29 H29 108.7 . . ?
C34 C29 H29 108.7 . . ?
C29 C30 C31 109.1(5) . . ?
C29 C30 H30A 109.9 . . ?
C31 C30 H30A 109.9 . . ?
C29 C30 H30B 109.9 . . ?
C31 C30 H30B 109.9 . . ?
H30A C30 H30B 108.3 . . ?
C32 C31 C30 111.3(6) . . ?
C32 C31 H31A 109.4 . . ?
C30 C31 H31A 109.4 . . ?
C32 C31 H31B 109.4 . . ?
C30 C31 H31B 109.4 . . ?
H31A C31 H31B 108.0 . . ?
C31 C32 C33 110.8(6) . . ?
C31 C32 H32A 109.5 . . ?
C33 C32 H32A 109.5 . . ?
C31 C32 H32B 109.5 . . ?
C33 C32 H32B 109.5 . . ?
H32A C32 H32B 108.1 . . ?
C32 C33 C34 111.3(6) . . ?
C32 C33 H33A 109.4 . . ?
C34 C33 H33A 109.4 . . ?
C32 C33 H33B 109.4 . . ?
C34 C33 H33B 109.4 . . ?
H33A C33 H33B 108.0 . . ?
C29 C34 C33 110.3(6) . . ?
C29 C34 H34A 109.6 . . ?
C33 C34 H34A 109.6 . . ?
C29 C34 H34B 109.6 . . ?
C33 C34 H34B 109.6 . . ?
H34A C34 H34B 108.1 . . ?
N2 C35 C40 112.4(5) . . ?
N2 C35 C36 108.0(5) . . ?
C40 C35 C36 111.2(5) . . ?
N2 C35 H35 108.4 . . ?
C40 C35 H35 108.4 . . ?
C36 C35 H35 108.4 . . ?
C35 C36 C37 111.4(5) . . ?
C35 C36 H36A 109.3 . . ?
C37 C36 H36A 109.3 . . ?
C35 C36 H36B 109.4 . . ?
C37 C36 H36B 109.4 . . ?
H36A C36 H36B 108.0 . . ?
C38 C37 C36 110.9(6) . . ?
C38 C37 H37A 109.5 . . ?
C36 C37 H37A 109.5 . . ?
C38 C37 H37B 109.5 . . ?
C36 C37 H37B 109.5 . . ?
H37A C37 H37B 108.0 . . ?
C37 C38 C39 110.2(5) . . ?
C37 C38 H38A 109.6 . . ?
C39 C38 H38A 109.6 . . ?
C37 C38 H38B 109.6 . . ?
C39 C38 H38B 109.6 . . ?
H38A C38 H38B 108.1 . . ?
C40 C39 C38 112.0(5) . . ?
C40 C39 H39A 109.2 . . ?
C38 C39 H39A 109.2 . . ?
C40 C39 H39B 109.2 . . ?
C38 C39 H39B 109.2 . . ?
H39A C39 H39B 107.9 . . ?
C39 C40 C35 110.6(6) . . ?
C39 C40 H40A 109.5 . . ?
C35 C40 H40A 109.5 . . ?
C39 C40 H40B 109.5 . . ?
C35 C40 H40B 109.5 . . ?
H40A C40 H40B 108.1 . . ?

loop_
_geom_bond_atom_site_label_1
_geom_bond_atom_site_label_2
_geom_bond_distance
_geom_bond_site_symmetry_2
_geom_bond_publ_flag
F1 C1 1.386(7) . ?
F2 C1 1.370(7) . ?
O1 C5 1.239(8) . ?
O2 C5 1.270(8) . ?
O3 C6 1.222(8) . ?
O4 C6 1.330(9) . ?
O4 C7 1.467(16) . ?
O4 C7' 1.55(5) . ?
C1 C2 1.461(9) . ?
C1 H1 0.9800 . ?
C2 C4 1.507(8) . ?
C2 C3 1.509(9) . ?
C2 H2 0.9800 . ?
C3 C4 1.513(8) . ?
C3 H3A 0.9700 . ?
C3 H3B 0.9700 . ?
C4 C6 1.485(9) . ?
C4 C5 1.538(9) . ?
C7 C8 1.48(2) . ?
C7 H7A 0.9700 . ?
C7 H7B 0.9700 . ?
C8 H8A 0.9600 . ?
C8 H8B 0.9600 . ?
C8 H8C 0.9600 . ?
C7' C8' 1.56(6) . ?
C7' H7'1 0.9700 . ?
C7' H7'2 0.9700 . ?
C8' H8'1 0.9600 . ?
C8' H8'2 0.9600 . ?
C8' H8'3 0.9600 . ?
F3 C9 1.384(8) . ?
F4 C9 1.367(8) . ?
O5 C13 1.235(8) . ?
O6 C13 1.285(8) . ?
O7 C14 1.192(8) . ?
O8 C14 1.341(8) . ?
O8 C15 1.452(7) . ?
C9 C10 1.480(9) . ?
C9 H9 0.9800 . ?
C10 C11 1.499(9) . ?
C10 C12 1.530(8) . ?
C10 H10 0.9800 . ?
C11 C12 1.512(8) . ?
C11 H11A 0.9700 . ?
C11 H11B 0.9700 . ?
C12 C14 1.509(9) . ?
C12 C13 1.512(9) . ?
C15 C16 1.503(11) . ?
C15 H15A 0.9700 . ?
C15 H15B 0.9700 . ?
C16 H16A 0.9600 . ?
C16 H16B 0.9600 . ?
C16 H16C 0.9600 . ?
N1 C17 1.511(8) . ?
N1 C23 1.526(8) . ?
N1 H1A 0.9700 . ?
N1 H1B 0.9700 . ?
C17 C22 1.509(8) . ?
C17 C18 1.517(9) . ?
C17 H17 0.9800 . ?
C18 C19 1.528(9) . ?
C18 H18A 0.9700 . ?
C18 H18B 0.9700 . ?
C19 C20 1.516(9) . ?
C19 H19A 0.9700 . ?
C19 H19B 0.9700 . ?
C20 C21 1.526(10) . ?
C20 H20A 0.9700 . ?
C20 H20B 0.9700 . ?
C21 C22 1.524(8) . ?
C21 H21A 0.9700 . ?
C21 H21B 0.9700 . ?
C22 H22A 0.9700 . ?
C22 H22B 0.9700 . ?
C23 C24 1.515(9) . ?
C23 C28 1.517(9) . ?
C23 H23 0.9800 . ?
C24 C25 1.512(9) . ?
C24 H24A 0.9700 . ?
C24 H24B 0.9700 . ?
C25 C26 1.535(9) . ?
C25 H25A 0.9700 . ?
C25 H25B 0.9700 . ?
C26 C27 1.525(9) . ?
C26 H26A 0.9700 . ?
C26 H26B 0.9700 . ?
C27 C28 1.540(9) . ?
C27 H27A 0.9700 . ?
C27 H27B 0.9700 . ?
C28 H28A 0.9700 . ?
C28 H28B 0.9700 . ?
N2 C35 1.501(8) . ?
N2 C29 1.517(7) . ?
N2 H2A 0.9700 . ?
N2 H2B 0.9700 . ?
C29 C30 1.514(9) . ?
C29 C34 1.522(9) . ?
C29 H29 0.9800 . ?
C30 C31 1.538(9) . ?
C30 H30A 0.9700 . ?
C30 H30B 0.9700 . ?
C31 C32 1.518(9) . ?
C31 H31A 0.9700 . ?
C31 H31B 0.9700 . ?
C32 C33 1.518(10) . ?
C32 H32A 0.9700 . ?
C32 H32B 0.9700 . ?
C33 C34 1.522(9) . ?
C33 H33A 0.9700 . ?
C33 H33B 0.9700 . ?
C34 H34A 0.9700 . ?
C34 H34B 0.9700 . ?
C35 C40 1.531(8) . ?
C35 C36 1.524(9) . ?
C35 H35 0.9800 . ?
C36 C37 1.531(9) . ?
C36 H36A 0.9700 . ?
C36 H36B 0.9700 . ?
C37 C38 1.524(9) . ?
C37 H37A 0.9700 . ?
C37 H37B 0.9700 . ?
C38 C39 1.542(9) . ?
C38 H38A 0.9700 . ?
C38 H38B 0.9700 . ?
C39 C40 1.522(9) . ?
C39 H39A 0.9700 . ?
C39 H39B 0.9700 . ?
C40 H40A 0.9700 . ?
C40 H40B 0.9700 . ?

loop_
_geom_hbond_atom_site_label_D
_geom_hbond_atom_site_label_H
_geom_hbond_atom_site_label_A
_geom_hbond_distance_DH
_geom_hbond_distance_HA
_geom_hbond_distance_DA
_geom_hbond_angle_DHA
_geom_hbond_site_symmetry_A
C29 H29 O3 0.98 2.55 3.323(8) 135.5 .
N2 H2B O2 0.97 1.88 2.818(7) 163.1 .
N2 H2A O6 0.97 1.79 2.734(7) 164.7 .
C24 H24B O1 0.97 2.55 3.444(8) 153.2 .
C24 H24A O5 0.97 2.61 3.566(8) 166.7 1_655
C23 H23 O7 0.98 2.53 3.120(8) 119.0 .
C18 H18A O2 0.97 2.60 3.313(8) 130.6 .
N1 H1B O2 0.97 1.89 2.830(7) 164.0 .
N1 H1A O7 0.97 2.64 3.222(7) 118.7 .
N1 H1A O6 0.97 1.91 2.847(7) 161.7 .
C7' H7'1 F4 0.97 2.48 3.10(5) 121.6 1_556
C7 H7B F4 0.97 2.62 3.378(17) 135.0 1_556

loop_
_geom_torsion_atom_site_label_1
_geom_torsion_atom_site_label_2
_geom_torsion_atom_site_label_3
_geom_torsion_atom_site_label_4
_geom_torsion
_geom_torsion_site_symmetry_1
_geom_torsion_site_symmetry_2
_geom_torsion_site_symmetry_3
_geom_torsion_site_symmetry_4
_geom_torsion_publ_flag
F2 C1 C2 C4 38.8(8) . . . . ?
F1 C1 C2 C4 154.4(6) . . . . ?
F2 C1 C2 C3 -32.8(8) . . . . ?
F1 C1 C2 C3 82.8(7) . . . . ?
C1 C2 C3 C4 112.4(6) . . . . ?
C1 C2 C4 C6 -1.3(10) . . . . ?
C3 C2 C4 C6 107.2(7) . . . . ?
C1 C2 C4 C3 -108.5(7) . . . . ?
C1 C2 C4 C5 146.4(6) . . . . ?
C3 C2 C4 C5 -105.1(6) . . . . ?
C2 C3 C4 C6 -110.7(7) . . . . ?
C2 C3 C4 C5 107.1(6) . . . . ?
H36B O2 C5 O1 71.0 . . . . ?
H36B O2 C5 C4 -105.3 . . . . ?
C6 C4 C5 O1 159.8(7) . . . . ?
C2 C4 C5 O1 10.5(8) . . . . ?
C3 C4 C5 O1 -56.8(8) . . . . ?
C6 C4 C5 O2 -23.5(8) . . . . ?
C2 C4 C5 O2 -172.9(6) . . . . ?
C3 C4 C5 O2 119.8(6) . . . . ?
C7 O4 C6 O3 5.6(12) . . . . ?
C7' O4 C6 O3 -7(2) . . . . ?
C7 O4 C6 C4 -175.3(9) . . . . ?
C7' O4 C6 C4 172(2) . . . . ?
C2 C4 C6 O3 -114.4(8) . . . . ?
C3 C4 C6 O3 -44.5(9) . . . . ?
C5 C4 C6 O3 97.6(7) . . . . ?
C2 C4 C6 O4 66.4(8) . . . . ?
C3 C4 C6 O4 136.4(6) . . . . ?
C5 C4 C6 O4 -81.5(7) . . . . ?
C6 O4 C7 C8 -91.4(14) . . . . ?
C7' O4 C7 C8 -59(7) . . . . ?
C6 O4 C7' C8' -170(2) . . . . ?
C7 O4 C7' C8' 37(5) . . . . ?
F4 C9 C10 C11 -166.1(5) . . . . ?
F3 C9 C10 C11 79.4(8) . . . . ?
F4 C9 C10 C12 -96.0(7) . . . . ?
F3 C9 C10 C12 149.5(6) . . . . ?
C9 C10 C11 C12 110.2(7) . . . . ?
C10 C11 C12 C14 -107.8(6) . . . . ?
C10 C11 C12 C13 103.6(6) . . . . ?
C9 C10 C12 C14 0.8(10) . . . . ?
C11 C10 C12 C14 109.0(7) . . . . ?
C9 C10 C12 C13 144.3(7) . . . . ?
C11 C10 C12 C13 -107.6(6) . . . . ?
C9 C10 C12 C11 -108.1(8) . . . . ?
H35 O5 C13 O6 -40.2 . . . . ?
H35 O5 C13 C12 138.7 . . . . ?
H28A O6 C13 O5 175.2 . . . . ?
H28A O6 C13 C12 -3.7 . . . . ?
C14 C12 C13 O5 -179.4(6) . . . . ?
C11 C12 C13 O5 -29.8(8) . . . . ?
C10 C12 C13 O5 36.2(8) . . . . ?
C14 C12 C13 O6 -0.4(8) . . . . ?
C11 C12 C13 O6 149.2(5) . . . . ?
C10 C12 C13 O6 -144.8(6) . . . . ?
C15 O8 C14 O7 3.1(9) . . . . ?
C15 O8 C14 C12 -175.5(6) . . . . ?
C13 C12 C14 O7 -60.3(9) . . . . ?
C11 C12 C14 O7 151.0(6) . . . . ?
C10 C12 C14 O7 82.3(9) . . . . ?
C13 C12 C14 O8 118.3(6) . . . . ?
C11 C12 C14 O8 -30.4(8) . . . . ?
C10 C12 C14 O8 -99.1(7) . . . . ?
C14 O8 C15 C16 99.3(7) . . . . ?
C23 N1 C17 C22 69.5(7) . . . . ?
C23 N1 C17 C18 -167.4(5) . . . . ?
C22 C17 C18 C19 -58.2(7) . . . . ?
N1 C17 C18 C19 177.8(6) . . . . ?
C17 C18 C19 C20 57.3(8) . . . . ?
C18 C19 C20 C21 -55.4(8) . . . . ?
C19 C20 C21 C22 54.9(8) . . . . ?
N1 C17 C22 C21 179.4(5) . . . . ?
C18 C17 C22 C21 57.5(7) . . . . ?
C20 C21 C22 C17 -55.9(8) . . . . ?
C17 N1 C23 C24 62.3(7) . . . . ?
C17 N1 C23 C28 -175.4(5) . . . . ?
C28 C23 C24 C25 59.1(7) . . . . ?
N1 C23 C24 C25 179.0(5) . . . . ?
C23 C24 C25 C26 -56.8(7) . . . . ?
C24 C25 C26 C27 54.6(7) . . . . ?
C25 C26 C27 C28 -53.2(7) . . . . ?
C24 C23 C28 C27 -58.5(7) . . . . ?
N1 C23 C28 C27 179.3(5) . . . . ?
C26 C27 C28 C23 55.4(7) . . . . ?
C35 N2 C29 C30 -54.8(7) . . . . ?
C35 N2 C29 C34 -177.2(5) . . . . ?
N2 C29 C30 C31 -179.0(5) . . . . ?
C34 C29 C30 C31 -58.5(7) . . . . ?
C29 C30 C31 C32 57.5(7) . . . . ?
C30 C31 C32 C33 -56.2(8) . . . . ?
C31 C32 C33 C34 55.3(8) . . . . ?
C30 C29 C34 C33 58.3(7) . . . . ?
N2 C29 C34 C33 -178.9(5) . . . . ?
C32 C33 C34 C29 -56.1(8) . . . . ?
C29 N2 C35 C40 -51.5(7) . . . . ?
C29 N2 C35 C36 -174.5(5) . . . . ?
N2 C35 C36 C37 179.9(5) . . . . ?
C40 C35 C36 C37 56.1(7) . . . . ?
C35 C36 C37 C38 -56.6(7) . . . . ?
C36 C37 C38 C39 55.8(7) . . . . ?
C37 C38 C39 C40 -56.0(8) . . . . ?
C38 C39 C40 C35 55.6(7) . . . . ?
N2 C35 C40 C39 -176.5(5) . . . . ?
C36 C35 C40 C39 -55.3(7) . . . . ?
